data_7006157
loop_
_publ_author_name
'Siegfried, Liselotte'
'McMahon, C. Niamh'
'Baumeister, Jan'
'Neuburger, Markus'
'Kaden, Thomas A.'
'Anandaram, Sreekanth'
'Palivan, Cornelia G.'

_publ_section_title
;
 Homo- and heteropolynuclear Ni2+ and Cu2+ complexes of polytopic
 ligands, consisting of a tren unit substituted with three 12-membered
 tetraazamacrocycles.
;
_journal_issue 42
_journal_name_full 'Dalton transactions (Cambridge, England : 2003)'
_journal_page_first 4797
_journal_page_last 4810
_journal_paper_doi 10.1039/b709422a
_journal_year 2007
_chemical_absolute_configuration ad
_chemical_formula_moiety 'C11 H27 Cl N5 Ni, Cl O4'
_chemical_formula_sum 'C11 H27 Cl2 N5 Ni O4'
_chemical_formula_weight 422.98
_space_group_IT_number 4
_symmetry_cell_setting monoclinic
_symmetry_space_group_name_Hall 'P 2yb'
_symmetry_space_group_name_H-M 'P 1 21 1'
_atom_sites_solution_hydrogens geom
_atom_sites_solution_primary direct
_audit_creation_date 06-11-08
_audit_creation_method CRYSTALS_ver_12.84
_cell_angle_alpha 90
_cell_angle_beta 96.8678(8)
_cell_angle_gamma 90
_cell_formula_units_Z 2
_cell_length_a 8.9858(1)
_cell_length_b 7.9727(1)
_cell_length_c 12.3989(2)
_cell_measurement_reflns_used 5104
_cell_measurement_temperature 173
_cell_measurement_theta_max 30
_cell_measurement_theta_min 1
_cell_volume 881.90(2)
_computing_cell_refinement 'DENZO/SCALEPACK (Otwinowski & Minor, 1997)'
_computing_data_collection 'COLLECT (Nonius, 1997-2001).'
_computing_data_reduction 'DENZO/SCALEPACK (Otwinowski & Minor, 1997)'
_computing_molecular_graphics 'CAMERON (Watkin et al., 1996)'
_computing_publication_material 'CRYSTALS (Betteridge et al., 2003)'
_computing_structure_refinement 'CRYSTALS (Betteridge et al., 2003)'
_computing_structure_solution 'SIR92 (Altomare et al., 1994)'
_diffrn_ambient_temperature 173
_diffrn_measured_fraction_theta_full 1.000
_diffrn_measured_fraction_theta_max 1.000
_diffrn_measurement_device_type 'Nonius KappaCCD'
_diffrn_measurement_method '\f & \w scans'
_diffrn_radiation_monochromator graphite
_diffrn_radiation_type 'Mo K\a'
_diffrn_radiation_wavelength 0.71073
_diffrn_reflns_av_R_equivalents 0.021
_diffrn_reflns_limit_h_max 12
_diffrn_reflns_limit_h_min -12
_diffrn_reflns_limit_k_max 11
_diffrn_reflns_limit_k_min -11
_diffrn_reflns_limit_l_max 17
_diffrn_reflns_limit_l_min -17
_diffrn_reflns_number 9615
_diffrn_reflns_theta_full 30.010
_diffrn_reflns_theta_max 30.010
_diffrn_reflns_theta_min 1.654
_diffrn_standards_number 0
_exptl_absorpt_coefficient_mu 1.428
_exptl_absorpt_correction_T_max 0.90
_exptl_absorpt_correction_T_min 0.87
_exptl_absorpt_correction_type multi-scan
_exptl_absorpt_process_details 'DENZO/SCALEPACK (Otwinowski & Minor, 1997)'
_exptl_crystal_colour violet
_exptl_crystal_density_diffrn 1.593
_exptl_crystal_description plate
_exptl_crystal_F_000 444
_exptl_crystal_size_max 0.35
_exptl_crystal_size_mid 0.10
_exptl_crystal_size_min 0.07
_refine_diff_density_max 0.87
_refine_diff_density_min -0.56
_refine_ls_abs_structure_details 'Flack (1983), 2363 Friedel-pairs'
_refine_ls_abs_structure_Flack 0.042(9)
_refine_ls_extinction_method None
_refine_ls_goodness_of_fit_ref 1.0409
_refine_ls_hydrogen_treatment constr
_refine_ls_matrix_type full
_refine_ls_number_parameters 209
_refine_ls_number_reflns 4567
_refine_ls_number_restraints 1
_refine_ls_R_factor_all 0.0344
_refine_ls_R_factor_gt 0.0291
_refine_ls_shift/su_max 0.003556
_refine_ls_structure_factor_coef F
_refine_ls_weighting_details
;
Method, part 1, Chebychev polynomial, (Watkin, 1994, Prince, 1982)
[weight] = 1.0/[A~0~*T~0~(x)+A~1~*T~1~(x) ... +A~n-1~]*T~n-1~(x)]
where A~i~ are the Chebychev coefficients listed below and x= Fcalc/Fmax
Method = Robust Weighting (Prince, 1982)
W = [weight] * [1-(deltaF/6*sigmaF)^2^]^2^
A~i~ are:
0.934 0.481 0.707
;
_refine_ls_weighting_scheme calc
_refine_ls_wR_factor_all 0.0361
_refine_ls_wR_factor_gt 0.0353
_refine_ls_wR_factor_ref 0.0353
_reflns_limit_h_max 12
_reflns_limit_h_min -12
_reflns_limit_k_max 11
_reflns_limit_k_min -11
_reflns_limit_l_max 17
_reflns_limit_l_min 0
_reflns_number_gt 4567
_reflns_number_total 5112
_reflns_threshold_expression I>3.0\s(I)
_oxford_diffrn_Wilson_B_factor 0.00
_oxford_diffrn_Wilson_scale 0.00
_oxford_refine_ls_scale 0.6767(9)
_oxford_structure_analysis_title '11081024 NiMac12_173k'
_cod_data_source_file b709422a.txt
_cod_data_source_block NiMac12_173k
_cod_depositor_comments
;
The following automatic conversions were performed:
'_symmetry_cell_setting' value 'Monoclinic' changed to 'monoclinic'
according to '/home/saulius/struct/CIF-dictionaries/cif_core.dic'
dictionary named 'cif_core.dic' version 2.4.1 from 2010-06-29.

Automatic conversion script
Id: cif_fix_enum 1527 2010-12-29 10:47:43Z saulius 
;
_cod_original_sg_symbol_H-M 'P 21'
_cod_original_formula_sum 'C11 H27 Cl2 N5 Ni1 O4'
_cod_database_code 7006157

loop_
_symmetry_equiv_pos_as_xyz
x,y,z
-x,y+1/2,-z

loop_
_atom_site_label
_atom_site_type_symbol
_atom_site_fract_x
_atom_site_fract_y
_atom_site_fract_z
_atom_site_U_iso_or_equiv
_atom_site_occupancy
_atom_site_adp_type
_atom_site_refinement_flags_posn
_atom_site_refinement_flags_adp
_atom_site_refinement_flags_occupancy
_atom_site_disorder_assembly
_atom_site_disorder_group
_atom_site_attached_hydrogens
Ni1 Ni 0.14659(2) 0.38354(8) 0.699145(17) 0.0225 1.0000 Uani . . . . . .
Cl1 Cl 0.08824(6) 0.65600(9) 0.61162(4) 0.0330 1.0000 Uani . . . . . .
Cl2 Cl 0.33149(7) 0.30295(10) 0.19230(5) 0.0367 1.0000 Uani . . . . . .
N1 N -0.05417(17) 0.2467(2) 0.64653(14) 0.0256 1.0000 Uani . . . . . .
N2 N 0.0140(2) 0.4668(2) 0.81644(14) 0.0293 1.0000 Uani . . . . . .
N3 N 0.3230(2) 0.4745(2) 0.81648(16) 0.0341 1.0000 Uani . . . . . .
N4 N 0.2281(2) 0.1458(2) 0.75666(14) 0.0288 1.0000 Uani . . . . . .
N5 N 0.25717(19) 0.3228(2) 0.56368(15) 0.0302 1.0000 Uani . . . . . .
C1 C 0.0936(3) 0.0405(3) 0.76887(18) 0.0331 1.0000 Uani . . . . . .
C2 C -0.0286(2) 0.0661(2) 0.67441(18) 0.0306 1.0000 Uani . . . . . .
C3 C -0.1767(2) 0.3234(3) 0.6993(2) 0.0343 1.0000 Uani . . . . . .
C4 C -0.1240(2) 0.3671(3) 0.81692(17) 0.0365 1.0000 Uani . . . . . .
C5 C 0.1041(3) 0.4942(3) 0.92182(18) 0.0420 1.0000 Uani . . . . . .
C6 C 0.2540(3) 0.5694(3) 0.8998(2) 0.0420 1.0000 Uani . . . . . .
C7 C 0.4158(3) 0.3293(3) 0.8585(2) 0.0415 1.0000 Uani . . . . . .
C8 C 0.3220(3) 0.1721(3) 0.86210(19) 0.0390 1.0000 Uani . . . . . .
C9 C 0.3210(2) 0.0731(3) 0.67646(19) 0.0361 1.0000 Uani . . . . . .
C10 C 0.2748(2) 0.1376(3) 0.56143(18) 0.0342 1.0000 Uani . . . . . .
C11 C 0.3982(3) 0.4129(4) 0.5546(2) 0.0485 1.0000 Uani . . . . . .
O1 O 0.1828(3) 0.2615(3) 0.1463(2) 0.0661 1.0000 Uani . . . . . .
O2 O 0.3586(5) 0.2388(7) 0.2976(3) 0.1188 1.0000 Uani . . . . . .
O3 O 0.4352(5) 0.2403(6) 0.1274(3) 0.1088 1.0000 Uani . . . . . .
O4 O 0.3419(3) 0.4822(3) 0.1897(3) 0.0688 1.0000 Uani . . . . . .
H1 H -0.0763 0.2514 0.5761 0.0378 1.0000 Uiso R . . . . .
H2 H -0.0167 0.5680 0.7951 0.0423 1.0000 Uiso R . . . . .
H3 H 0.3813 0.5443 0.7857 0.0491 1.0000 Uiso R . . . . .
H5 H 0.1967 0.3495 0.5044 0.0440 1.0000 Uiso R . . . . .
H11 H 0.1215 -0.0754 0.7706 0.0397 1.0000 Uiso R . . . . .
H12 H 0.0571 0.0720 0.8374 0.0393 1.0000 Uiso R . . . . .
H21 H 0.0003 0.0071 0.6107 0.0357 1.0000 Uiso R . . . . .
H22 H -0.1194 0.0173 0.6932 0.0362 1.0000 Uiso R . . . . .
H31 H -0.2605 0.2467 0.6946 0.0403 1.0000 Uiso R . . . . .
H32 H -0.2070 0.4273 0.6612 0.0402 1.0000 Uiso R . . . . .
H41 H -0.1005 0.2662 0.8610 0.0448 1.0000 Uiso R . . . . .
H42 H -0.1973 0.4338 0.8480 0.0442 1.0000 Uiso R . . . . .
H51 H 0.1203 0.3900 0.9631 0.0486 1.0000 Uiso R . . . . .
H52 H 0.0534 0.5742 0.9641 0.0502 1.0000 Uiso R . . . . .
H61 H 0.2403 0.6836 0.8775 0.0491 1.0000 Uiso R . . . . .
H62 H 0.3223 0.5649 0.9656 0.0495 1.0000 Uiso R . . . . .
H71 H 0.4651 0.3537 0.9293 0.0479 1.0000 Uiso R . . . . .
H72 H 0.4923 0.3107 0.8109 0.0479 1.0000 Uiso R . . . . .
H81 H 0.3894 0.0775 0.8808 0.0442 1.0000 Uiso R . . . . .
H82 H 0.2526 0.1868 0.9173 0.0434 1.0000 Uiso R . . . . .
H91 H 0.4238 0.1042 0.6981 0.0417 1.0000 Uiso R . . . . .
H92 H 0.3066 -0.0486 0.6758 0.0430 1.0000 Uiso R . . . . .
H101 H 0.1794 0.0875 0.5329 0.0414 1.0000 Uiso R . . . . .
H102 H 0.3505 0.1070 0.5146 0.0410 1.0000 Uiso R . . . . .
H111 H 0.4432 0.3713 0.4944 0.0738 1.0000 Uiso R . . . . .
H112 H 0.4661 0.3946 0.6198 0.0736 1.0000 Uiso R . . . . .
H113 H 0.3793 0.5330 0.5459 0.0740 1.0000 Uiso R . . . . .

loop_
_atom_site_aniso_label
_atom_site_aniso_U_11
_atom_site_aniso_U_22
_atom_site_aniso_U_33
_atom_site_aniso_U_23
_atom_site_aniso_U_13
_atom_site_aniso_U_12
Ni1 0.02370(9) 0.01975(9) 0.02363(9) -0.00052(9) 0.00166(6) 0.00152(9)
Cl1 0.0456(3) 0.02254(19) 0.0305(2) 0.00251(15) 0.00320(18) 0.00089(17)
Cl2 0.0367(3) 0.0375(3) 0.0362(2) -0.0008(2) 0.00517(19) -0.0026(2)
N1 0.0245(7) 0.0232(7) 0.0289(7) 0.0000(5) 0.0030(6) 0.0002(5)
N2 0.0376(9) 0.0249(7) 0.0261(7) -0.0001(5) 0.0061(6) 0.0065(6)
N3 0.0342(9) 0.0322(9) 0.0337(9) -0.0021(6) -0.0050(7) -0.0011(7)
N4 0.0313(7) 0.0237(7) 0.0304(7) -0.0008(6) -0.0009(6) 0.0078(6)
N5 0.0245(7) 0.0356(7) 0.0317(8) 0.0003(6) 0.0078(6) 0.0031(6)
C1 0.0394(10) 0.0227(7) 0.0370(10) 0.0061(7) 0.0036(8) 0.0023(7)
C2 0.0310(9) 0.0217(8) 0.0393(10) -0.0001(7) 0.0056(7) -0.0026(6)
C3 0.0256(8) 0.0308(8) 0.0470(11) 0.0022(8) 0.0062(8) 0.0024(7)
C4 0.0413(10) 0.0340(11) 0.0373(9) 0.0038(9) 0.0179(8) 0.0078(9)
C5 0.0578(14) 0.0434(12) 0.0241(9) -0.0038(8) 0.0023(9) 0.0129(10)
C6 0.0552(14) 0.0359(11) 0.0317(10) -0.0085(8) -0.0086(10) 0.0040(9)
C7 0.0346(10) 0.0446(11) 0.0414(11) -0.0024(9) -0.0112(9) 0.0055(8)
C8 0.0464(12) 0.0353(10) 0.0317(9) 0.0023(8) -0.0092(9) 0.0120(9)
C9 0.0315(9) 0.0329(10) 0.0433(11) -0.0044(8) 0.0025(8) 0.0120(8)
C10 0.0278(8) 0.0379(10) 0.0375(10) -0.0098(8) 0.0061(7) 0.0040(7)
C11 0.0353(10) 0.061(2) 0.0526(13) -0.0068(12) 0.0184(9) -0.0095(11)
O1 0.0582(13) 0.0516(12) 0.0828(18) 0.0157(11) -0.0148(12) -0.0215(10)
O2 0.126(3) 0.168(4) 0.0524(16) 0.054(2) -0.0268(18) -0.046(3)
O3 0.111(3) 0.122(3) 0.103(3) -0.003(2) 0.050(2) 0.066(2)
O4 0.0480(12) 0.0433(12) 0.115(2) -0.0140(13) 0.0112(14) -0.0110(10)

loop_
_atom_type_symbol
_atom_type_scat_dispersion_real
_atom_type_scat_dispersion_imag
_atom_type_scat_Cromer_Mann_a1
_atom_type_scat_Cromer_Mann_b1
_atom_type_scat_Cromer_Mann_a2
_atom_type_scat_Cromer_Mann_b2
_atom_type_scat_Cromer_Mann_a3
_atom_type_scat_Cromer_Mann_b3
_atom_type_scat_Cromer_Mann_a4
_atom_type_scat_Cromer_Mann_b4
_atom_type_scat_Cromer_Mann_c
_atom_type_scat_source
C 0.0033 0.0016 2.3100 20.8439 1.0200 10.2075 1.5886 0.5687 0.8650 51.6512 0.2156 'International Tables Vol C 4.2.6.8 and 6.1.1.4'
H 0.0000 0.0000 0.4930 10.5109 0.3229 26.1257 0.1402 3.1424 0.0408 57.7998 0.0030 'International Tables Vol C 4.2.6.8 and 6.1.1.4'
Cl 0.1484 0.1585 11.4604 0.0104 7.1964 1.1662 6.2556 18.5194 1.6455 47.7784 -9.5574 'International Tables Vol C 4.2.6.8 and 6.1.1.4'
Ni 0.3393 1.1124 12.8376 3.8785 7.2920 0.2565 4.4438 12.1763 2.3800 66.3421 1.0341 'International Tables Vol C 4.2.6.8 and 6.1.1.4'
N 0.0061 0.0033 12.2126 0.0057 3.1322 9.8933 2.0125 28.9975 1.1663 0.5826 -11.5290 'International Tables Vol C 4.2.6.8 and 6.1.1.4'
O 0.0106 0.0060 3.0485 13.2771 2.2868 5.7011 1.5463 0.3239 0.8670 32.9089 0.2508 'International Tables Vol C 4.2.6.8 and 6.1.1.4'

loop_
_geom_angle_atom_site_label_1
_geom_angle_site_symmetry_1
_geom_angle_atom_site_label_2
_geom_angle_site_symmetry_2
_geom_angle_atom_site_label_3
_geom_angle_site_symmetry_3
_geom_angle
_geom_angle_publ_flag
Cl1 . Ni1 . N1 . 100.85(5) yes
Cl1 . Ni1 . N2 . 85.27(5) yes
N1 . Ni1 . N2 . 81.05(7) yes
Cl1 . Ni1 . N3 . 95.85(5) yes
N1 . Ni1 . N3 . 154.91(7) yes
N2 . Ni1 . N3 . 81.81(8) yes
Cl1 . Ni1 . N4 . 169.76(5) yes
N1 . Ni1 . N4 . 83.80(7) yes
N2 . Ni1 . N4 . 104.56(7) yes
N3 . Ni1 . N4 . 82.93(7) yes
Cl1 . Ni1 . N5 . 86.97(5) yes
N1 . Ni1 . N5 . 95.77(7) yes
N2 . Ni1 . N5 . 170.90(7) yes
N3 . Ni1 . N5 . 103.74(8) yes
N4 . Ni1 . N5 . 83.46(7) yes
O1 . Cl2 . O2 . 109.8(2) yes
O1 . Cl2 . O3 . 110.2(2) yes
O2 . Cl2 . O3 . 110.7(3) yes
O1 . Cl2 . O4 . 106.42(16) yes
O2 . Cl2 . O4 . 112.5(3) yes
O3 . Cl2 . O4 . 107.1(3) yes
Ni1 . N1 . C2 . 108.66(12) yes
Ni1 . N1 . C3 . 107.42(12) yes
C2 . N1 . C3 . 113.49(16) yes
Ni1 . N1 . H1 . 111.5 no
C2 . N1 . H1 . 106.5 no
C3 . N1 . H1 . 109.4 no
Ni1 . N2 . C4 . 112.39(13) yes
Ni1 . N2 . C5 . 111.48(15) yes
C4 . N2 . C5 . 116.83(19) yes
Ni1 . N2 . H2 . 105.4 no
C4 . N2 . H2 . 105.1 no
C5 . N2 . H2 . 104.4 no
Ni1 . N3 . C6 . 108.07(15) yes
Ni1 . N3 . C7 . 108.22(14) yes
C6 . N3 . C7 . 114.80(19) yes
Ni1 . N3 . H3 . 110.4 no
C6 . N3 . H3 . 107.6 no
C7 . N3 . H3 . 107.8 no
Ni1 . N4 . C1 . 106.54(12) yes
Ni1 . N4 . C8 . 107.89(12) yes
C1 . N4 . C8 . 111.83(18) yes
Ni1 . N4 . C9 . 108.74(13) yes
C1 . N4 . C9 . 111.93(16) yes
C8 . N4 . C9 . 109.74(17) yes
Ni1 . N5 . C10 . 107.74(13) yes
Ni1 . N5 . C11 . 116.16(16) yes
C10 . N5 . C11 . 112.89(18) yes
Ni1 . N5 . H5 . 107.8 no
C10 . N5 . H5 . 106.2 no
C11 . N5 . H5 . 105.5 no
N4 . C1 . C2 . 111.41(16) yes
N4 . C1 . H11 . 109.3 no
C2 . C1 . H11 . 108.1 no
N4 . C1 . H12 . 107.6 no
C2 . C1 . H12 . 110.4 no
H11 . C1 . H12 . 110.0 no
C1 . C2 . N1 . 112.65(16) yes
C1 . C2 . H21 . 108.6 no
N1 . C2 . H21 . 108.9 no
C1 . C2 . H22 . 108.4 no
N1 . C2 . H22 . 109.7 no
H21 . C2 . H22 . 108.4 no
N1 . C3 . C4 . 110.89(17) yes
N1 . C3 . H31 . 109.1 no
C4 . C3 . H31 . 110.7 no
N1 . C3 . H32 . 108.4 no
C4 . C3 . H32 . 107.9 no
H31 . C3 . H32 . 109.7 no
C3 . C4 . N2 . 106.59(16) yes
C3 . C4 . H41 . 111.6 no
N2 . C4 . H41 . 108.6 no
C3 . C4 . H42 . 111.2 no
N2 . C4 . H42 . 108.7 no
H41 . C4 . H42 . 110.0 no
N2 . C5 . C6 . 107.67(19) yes
N2 . C5 . H51 . 111.8 no
C6 . C5 . H51 . 110.3 no
N2 . C5 . H52 . 109.5 no
C6 . C5 . H52 . 108.6 no
H51 . C5 . H52 . 109.0 no
C5 . C6 . N3 . 112.14(19) yes
C5 . C6 . H61 . 109.8 no
N3 . C6 . H61 . 109.6 no
C5 . C6 . H62 . 108.8 no
N3 . C6 . H62 . 107.2 no
H61 . C6 . H62 . 109.2 no
N3 . C7 . C8 . 111.38(19) yes
N3 . C7 . H71 . 110.0 no
C8 . C7 . H71 . 109.9 no
N3 . C7 . H72 . 108.4 no
C8 . C7 . H72 . 109.2 no
H71 . C7 . H72 . 107.9 no
C7 . C8 . N4 . 110.52(19) yes
C7 . C8 . H81 . 108.3 no
N4 . C8 . H81 . 111.8 no
C7 . C8 . H82 . 108.8 no
N4 . C8 . H82 . 106.7 no
H81 . C8 . H82 . 110.7 no
N4 . C9 . C10 . 112.39(16) yes
N4 . C9 . H91 . 108.0 no
C10 . C9 . H91 . 108.6 no
N4 . C9 . H92 . 107.9 no
C10 . C9 . H92 . 107.8 no
H91 . C9 . H92 . 112.3 no
C9 . C10 . N5 . 109.57(17) yes
C9 . C10 . H101 . 109.3 no
N5 . C10 . H101 . 108.9 no
C9 . C10 . H102 . 109.9 no
N5 . C10 . H102 . 110.1 no
H101 . C10 . H102 . 109.1 no
N5 . C11 . H111 . 109.9 no
N5 . C11 . H112 . 109.0 no
H111 . C11 . H112 . 108.6 no
N5 . C11 . H113 . 110.3 no
H111 . C11 . H113 . 109.9 no
H112 . C11 . H113 . 109.1 no

loop_
_geom_bond_atom_site_label_1
_geom_bond_site_symmetry_1
_geom_bond_atom_site_label_2
_geom_bond_site_symmetry_2
_geom_bond_distance
_geom_bond_publ_flag
Ni1 . Cl1 . 2.4566(5) yes
Ni1 . N1 . 2.1420(16) yes
Ni1 . N2 . 2.0951(17) yes
Ni1 . N3 . 2.1456(18) yes
Ni1 . N4 . 2.1241(16) yes
Ni1 . N5 . 2.1076(17) yes
Cl2 . O1 . 1.427(2) yes
Cl2 . O2 . 1.396(3) yes
Cl2 . O3 . 1.394(3) yes
Cl2 . O4 . 1.433(3) yes
N1 . C2 . 1.492(2) yes
N1 . C3 . 1.479(3) yes
N1 . H1 . 0.873 no
N2 . C4 . 1.473(3) yes
N2 . C5 . 1.469(3) yes
N2 . H2 . 0.883 no
N3 . C6 . 1.476(3) yes
N3 . C7 . 1.485(3) yes
N3 . H3 . 0.882 no
N4 . C1 . 1.494(3) yes
N4 . C8 . 1.484(3) yes
N4 . C9 . 1.490(3) yes
N5 . C10 . 1.486(3) yes
N5 . C11 . 1.473(3) yes
N5 . H5 . 0.886 no
C1 . C2 . 1.520(3) yes
C1 . H11 . 0.957 no
C1 . H12 . 0.979 no
C2 . H21 . 0.980 no
C2 . H22 . 0.957 no
C3 . C4 . 1.519(3) yes
C3 . H31 . 0.967 no
C3 . H32 . 0.976 no
C4 . H41 . 0.981 no
C4 . H42 . 0.962 no
C5 . C6 . 1.529(4) yes
C5 . H51 . 0.978 no
C5 . H52 . 0.972 no
C6 . H61 . 0.955 no
C6 . H62 . 0.961 no
C7 . C8 . 1.514(4) yes
C7 . H71 . 0.955 no
C7 . H72 . 0.969 no
C8 . H81 . 0.977 no
C8 . H82 . 0.986 no
C9 . C10 . 1.526(3) yes
C9 . H91 . 0.963 no
C9 . H92 . 0.979 no
C10 . H101 . 0.973 no
C10 . H102 . 0.976 no
C11 . H111 . 0.950 no
C11 . H112 . 0.964 no
C11 . H113 . 0.976 no
